data_1526970
loop_
_publ_author_name
'Wu, X.S.'
'Wang, F.Z.'
'Jiang, S.S.'

_publ_section_title
;
 Structure determination and Rietveld refinement of Y0.8 Ca0.2 Ba1.8 La0.2
 Cu3 Oy
;
_journal_name_full 'Powder Diffraction'
_journal_page_first 212
_journal_page_last 215
_journal_volume 16
_journal_year 2001
_chemical_formula_sum 'Ba1.8 Ca0.19 Cu3 La0.2 O7.08 Y0.81'
_chemical_name_systematic '(Y0.81 Ca0.19) (Ba0.9 La0.1)2 Cu3 O7.08'
_space_group_IT_number 47
_symmetry_space_group_name_Hall '-P 2 2'
_symmetry_space_group_name_H-M 'P m m m'
_cell_angle_alpha 90
_cell_angle_beta 90
_cell_angle_gamma 90
_cell_formula_units_Z 1
_cell_length_a 3.8731
_cell_length_b 3.8249
_cell_length_c 11.6602
_cell_volume 172.737
_citation_journal_id_ASTM PODIE2
_cod_data_source_file Wu_PODIE2_2001_1866.cif
_cod_data_source_block Ba1.8Ca0.19Cu3La0.2O7.08Y0.81
_cod_original_cell_volume 172.7368
_cod_database_code 1526970

loop_
_symmetry_equiv_pos_as_xyz
x,y,z
-x,-y,z
x,-y,-z
-x,y,-z
-x,-y,-z
x,y,-z
-x,y,z
x,-y,z

loop_
_atom_site_label
_atom_site_type_symbol
_atom_site_fract_x
_atom_site_fract_y
_atom_site_fract_z
_atom_site_occupancy
_atom_site_U_iso_or_equiv
O3 O-2 0 0 0.1644 1 0.0
La1 La+3 0.5 0.5 0.1853 0.1 0.0
Y1 Y+3 0.5 0.5 0.5 0.81 0.0
O4 O-2 0.5 0 0.3706 1 0.0
Cu2 Cu+2 0 0 0.354 1 0.0
Cu1 Cu+2 0 0 0 1 0.0
O2 O-2 0 0.5 0 0.19 0.0
O5 O-2 0 0.5 0.3832 1 0.0
Ba1 Ba+2 0.5 0.5 0.1853 0.9 0.0
O1 O-2 0.5 0 0 0.89 0.0
Ca1 Ca+2 0.5 0.5 0.5 0.19 0.0
